data_2232246
loop_
_publ_author_name
'Blagus, Anita'
'Kaitner, Branko'

_publ_section_title
;
 1,1'-[<i>m</i>-Phenylenebis(nitrilomethanylylidene)]dinaphthalen-2-ol--1,1'-[<i>m</i>-phenylenebis(iminomethanylylidene)]dinaphthalen-2(1<i>H</i>)-one
 (0.58/0.42)
;
_journal_coeditor_code FY2025
_journal_issue 11
_journal_name_full 'Acta Crystallographica Section E'
_journal_page_first o2908
_journal_page_last o2909
_journal_paper_doi 10.1107/S1600536811040918
_journal_volume 67
_journal_year 2011
_chemical_formula_iupac '0.58C28 H20 N2 O2, 0.42C28 H20 N2 O2'
_chemical_formula_moiety '0.58(C28 H20 N2 O2), 0.42(C28 H20 N2 O2)'
_chemical_formula_sum 'C28 H20 N2 O2'
_chemical_formula_weight 416.46
_chemical_name_systematic
;
1,1'-[<i>m</i>-Phenylenebis(nitrilomethanylylidene)]dinaphthalen-2-ol--1,1'-
[<i>m</i>-phenylenebis(iminomethanylylidene)]dinaphthalen-2(1<i>H</i>)-one
(0.58/0.42)
;
_space_group_IT_number 56
_symmetry_cell_setting orthorhombic
_symmetry_space_group_name_Hall '-P 2ab 2ac'
_symmetry_space_group_name_H-M 'P c c n'
_atom_sites_solution_hydrogens geom
_atom_sites_solution_primary direct
_atom_sites_solution_secondary difmap
_audit_creation_method SHELXL-97
_cell_angle_alpha 90.00
_cell_angle_beta 90.00
_cell_angle_gamma 90.00
_cell_formula_units_Z 4
_cell_length_a 5.4292(9)
_cell_length_b 26.496(3)
_cell_length_c 14.818(2)
_cell_measurement_reflns_used 2089
_cell_measurement_temperature 298(2)
_cell_measurement_theta_max 26
_cell_measurement_theta_min 4.7
_cell_volume 2131.6(5)
_computing_cell_refinement
;
CrysAlis RED (Oxford Diffraction, 2003)
;
_computing_data_collection
;
CrysAlis CCD (Oxford Diffraction, 2003)
;
_computing_data_reduction
;
CrysAlis RED (Oxford Diffraction, 2003)
;
_computing_molecular_graphics 'ORTEP-3 (Farrugia, 1997)'
_computing_publication_material
;
WinGX (Farrugia, 1999), PARST97 (Nardelli, 1995) and
Mercury (Macrae <i>et al.</i>, 2006)
;
_computing_structure_refinement 'SHELXL97 (Sheldrick, 2008)'
_computing_structure_solution 'SHELXS97 (Sheldrick, 2008)'
_diffrn_ambient_temperature 298(2)
_diffrn_measured_fraction_theta_full 0.991
_diffrn_measured_fraction_theta_max 0.991
_diffrn_measurement_device_type
;
Oxford Diffraction Xcalibur CCD
;
_diffrn_measurement_method \w
_diffrn_radiation_monochromator graphite
_diffrn_radiation_source 'fine-focus sealed tube'
_diffrn_radiation_type MoK\a
_diffrn_radiation_wavelength 0.71073
_diffrn_reflns_av_R_equivalents 0.0348
_diffrn_reflns_av_sigmaI/netI 0.0208
_diffrn_reflns_limit_h_max 5
_diffrn_reflns_limit_h_min -6
_diffrn_reflns_limit_k_max 32
_diffrn_reflns_limit_k_min -32
_diffrn_reflns_limit_l_max 18
_diffrn_reflns_limit_l_min -18
_diffrn_reflns_number 11523
_diffrn_reflns_theta_full 26.00
_diffrn_reflns_theta_max 26.00
_diffrn_reflns_theta_min 4.72
_diffrn_standards_number 2
_exptl_absorpt_coefficient_mu 0.082
_exptl_absorpt_correction_type none
_exptl_crystal_colour yellow
_exptl_crystal_density_diffrn 1.298
_exptl_crystal_density_method 'not measured'
_exptl_crystal_description table
_exptl_crystal_F_000 872
_exptl_crystal_size_max 0.60
_exptl_crystal_size_mid 0.50
_exptl_crystal_size_min 0.20
_refine_diff_density_max 0.182
_refine_diff_density_min -0.150
_refine_ls_extinction_method none
_refine_ls_goodness_of_fit_ref 1.110
_refine_ls_hydrogen_treatment mixed
_refine_ls_matrix_type full
_refine_ls_number_parameters 153
_refine_ls_number_reflns 2089
_refine_ls_number_restraints 1
_refine_ls_restrained_S_all 1.110
_refine_ls_R_factor_all 0.0721
_refine_ls_R_factor_gt 0.0591
_refine_ls_shift/su_max 0.000
_refine_ls_shift/su_mean 0.000
_refine_ls_structure_factor_coef Fsqd
_refine_ls_weighting_details 'calc w=1/[\s^2^(Fo^2^)+(0.0822P)^2^+0.5104P] where P=(Fo^2^+2Fc^2^)/3'
_refine_ls_weighting_scheme calc
_refine_ls_wR_factor_gt 0.1545
_refine_ls_wR_factor_ref 0.1658
_reflns_number_gt 1699
_reflns_number_total 2089
_reflns_threshold_expression I>2\s(I)
_cod_data_source_file fy2025.cif
_cod_data_source_block I
_cod_database_code 2232246
_cod_database_fobs_code 2232246

loop_
_symmetry_equiv_pos_as_xyz
'x, y, z'
'-x+1/2, -y+1/2, z'
'x+1/2, -y, -z+1/2'
'-x, y+1/2, -z+1/2'
'-x, -y, -z'
'x-1/2, y-1/2, -z'
'-x-1/2, y, z-1/2'
'x, -y-1/2, z-1/2'

loop_
_atom_site_type_symbol
_atom_site_label
_atom_site_fract_x
_atom_site_fract_y
_atom_site_fract_z
_atom_site_U_iso_or_equiv
_atom_site_adp_type
_atom_site_calc_flag
_atom_site_refinement_flags
_atom_site_occupancy
_atom_site_symmetry_multiplicity
O O1 0.8437(3) 0.31403(6) 0.12718(11) 0.0677(5) Uani d . 1 1
H H1 0.734(12) 0.3023(18) 0.174(4) 0.081 Uiso d P 0.58(5) 1
N N1 0.6078(3) 0.30360(6) 0.27628(11) 0.0426(4) Uani d . 1 1
H H2 0.617(11) 0.295(2) 0.211(4) 0.051 Uiso d P 0.42(5) 1
C C1 0.9376(3) 0.36355(7) 0.25869(12) 0.0414(4) Uani d . 1 1
C C2 0.9799(4) 0.34832(7) 0.16768(13) 0.0496(5) Uani d . 1 1
C C3 1.1822(4) 0.37011(8) 0.11911(14) 0.0605(6) Uani d . 1 1
H H3 1.2103 0.3604 0.0597 0.073 Uiso calc R 1 1
C C4 1.3328(4) 0.40449(8) 0.15786(15) 0.0570(6) Uani d . 1 1
H H4 1.4647 0.4172 0.1249 0.068 Uiso calc R 1 1
C C5 1.2949(3) 0.42177(7) 0.24800(14) 0.0475(5) Uani d . 1 1
C C6 1.4520(4) 0.45830(8) 0.28698(16) 0.0589(6) Uani d . 1 1
H H6 1.5839 0.4707 0.2536 0.071 Uiso calc R 1 1
C C7 1.4143(4) 0.47577(9) 0.37243(16) 0.0685(7) Uani d . 1 1
H H7 1.5189 0.4999 0.3970 0.082 Uiso calc R 1 1
C C8 1.2165(5) 0.45689(9) 0.42269(16) 0.0695(7) Uani d . 1 1
H H8 1.1896 0.4689 0.4808 0.083 Uiso calc R 1 1
C C9 1.0609(4) 0.42084(9) 0.38751(14) 0.0585(6) Uani d . 1 1
H H9 0.9312 0.4089 0.4224 0.070 Uiso calc R 1 1
C C10 1.0948(3) 0.40169(7) 0.29907(13) 0.0433(5) Uani d . 1 1
C C11 0.7478(3) 0.33924(6) 0.30943(12) 0.0421(4) Uani d . 1 1
H H11 0.7226 0.3492 0.3689 0.050 Uiso calc R 1 1
C C12 0.4305(3) 0.27711(6) 0.32839(12) 0.0382(4) Uani d . 1 1
C C13 0.4336(4) 0.27599(7) 0.42280(13) 0.0519(5) Uani d . 1 1
H H13 0.5573 0.2925 0.4547 0.062 Uiso calc R 1 1
C C14 0.2500 0.2500 0.46826(19) 0.0619(8) Uani d S 1 2
H H14 0.2500 0.2500 0.5310 0.074 Uiso calc SR 1 2
C C14A 0.2500 0.2500 0.28224(16) 0.0379(5) Uani d S 1 2
H H14A 0.2500 0.2500 0.2195 0.046 Uiso calc SR 1 2

loop_
_atom_site_aniso_label
_atom_site_aniso_U_11
_atom_site_aniso_U_22
_atom_site_aniso_U_33
_atom_site_aniso_U_12
_atom_site_aniso_U_13
_atom_site_aniso_U_23
O1 0.0791(11) 0.0713(11) 0.0527(8) -0.0218(9) 0.0128(8) -0.0176(8)
N1 0.0444(8) 0.0424(8) 0.0409(8) -0.0046(7) 0.0010(7) 0.0006(7)
C1 0.0412(9) 0.0384(9) 0.0444(10) 0.0004(7) -0.0004(7) 0.0018(7)
C2 0.0543(11) 0.0461(10) 0.0484(11) -0.0017(9) 0.0059(9) -0.0005(8)
C3 0.0679(13) 0.0622(13) 0.0514(12) -0.0038(11) 0.0165(10) -0.0030(10)
C4 0.0524(11) 0.0527(12) 0.0659(14) -0.0044(9) 0.0136(10) 0.0083(10)
C5 0.0412(10) 0.0404(10) 0.0610(12) 0.0008(8) -0.0041(8) 0.0084(9)
C6 0.0466(11) 0.0512(12) 0.0789(15) -0.0097(9) -0.0091(10) 0.0152(11)
C7 0.0681(14) 0.0631(14) 0.0742(15) -0.0208(11) -0.0240(12) 0.0047(12)
C8 0.0804(16) 0.0723(15) 0.0559(13) -0.0186(13) -0.0171(12) -0.0048(11)
C9 0.0616(12) 0.0628(13) 0.0510(12) -0.0142(10) -0.0038(10) -0.0007(10)
C10 0.0405(9) 0.0405(9) 0.0488(10) 0.0023(7) -0.0052(8) 0.0053(8)
C11 0.0471(10) 0.0392(9) 0.0400(9) 0.0004(8) 0.0014(8) -0.0022(7)
C12 0.0400(9) 0.0356(9) 0.0391(9) 0.0004(7) 0.0019(7) -0.0021(7)
C13 0.0575(11) 0.0577(12) 0.0404(10) -0.0141(10) -0.0053(8) -0.0024(8)
C14 0.079(2) 0.074(2) 0.0326(13) -0.0218(17) 0.000 0.000
C14A 0.0450(12) 0.0360(12) 0.0328(12) 0.0018(10) 0.000 0.000

loop_
_atom_type_symbol
_atom_type_description
_atom_type_scat_dispersion_real
_atom_type_scat_dispersion_imag
_atom_type_scat_source
C C 0.0033 0.0016 'International Tables Vol C Tables 4.2.6.8 and 6.1.1.4'
H H 0.0000 0.0000 'International Tables Vol C Tables 4.2.6.8 and 6.1.1.4'
N N 0.0061 0.0033 'International Tables Vol C Tables 4.2.6.8 and 6.1.1.4'
O O 0.0106 0.0060 'International Tables Vol C Tables 4.2.6.8 and 6.1.1.4'

loop_
_geom_angle_atom_site_label_1
_geom_angle_atom_site_label_2
_geom_angle_atom_site_label_3
_geom_angle_site_symmetry_1
_geom_angle_site_symmetry_3
_geom_angle
C2 O1 H1 . . 104(3)
C11 N1 C12 . . 123.14(16)
C11 N1 H2 . . 120(4)
C12 N1 H2 . . 117(4)
C2 C1 C11 . . 119.07(16)
C2 C1 C10 . . 119.47(16)
C11 C1 C10 . . 121.40(16)
O1 C2 C1 . . 122.40(17)
O1 C2 C3 . . 118.63(18)
C1 C2 C3 . . 118.94(18)
C4 C3 C2 . . 121.40(19)
C4 C3 H3 . . 119.3
C2 C3 H3 . . 119.3
C3 C4 C5 . . 121.77(18)
C3 C4 H4 . . 119.1
C5 C4 H4 . . 119.1
C6 C5 C10 . . 119.87(19)
C6 C5 C4 . . 121.00(19)
C10 C5 C4 . . 119.12(18)
C7 C6 C5 . . 121.4(2)
C7 C6 H6 . . 119.3
C5 C6 H6 . . 119.3
C6 C7 C8 . . 119.2(2)
C6 C7 H7 . . 120.4
C8 C7 H7 . . 120.4
C9 C8 C7 . . 121.1(2)
C9 C8 H8 . . 119.4
C7 C8 H8 . . 119.4
C8 C9 C10 . . 121.2(2)
C8 C9 H9 . . 119.4
C10 C9 H9 . . 119.4
C9 C10 C5 . . 117.12(17)
C9 C10 C1 . . 123.64(17)
C5 C10 C1 . . 119.24(17)
N1 C11 C1 . . 123.16(17)
N1 C11 H11 . . 118.4
C1 C11 H11 . . 118.4
C14A C12 C13 . . 119.18(16)
C14A C12 N1 . . 117.69(16)
C13 C12 N1 . . 123.11(16)
C14 C13 C12 . . 119.21(18)
C14 C13 H13 . . 120.4
C12 C13 H13 . . 120.4
C13 C14 C13 . 2 121.8(3)
C13 C14 H14 . . 119.1
C13 C14 H14 2 . 119.1
C12 C14A C12 . 2 121.3(2)
C12 C14A H14A . . 119.4
C12 C14A H14A 2 . 119.4

loop_
_geom_bond_atom_site_label_1
_geom_bond_atom_site_label_2
_geom_bond_site_symmetry_2
_geom_bond_distance
O1 C2 . 1.316(2)
O1 H1 . 0.96(7)
N1 C11 . 1.308(2)
N1 C12 . 1.420(2)
N1 H2 . 0.99(6)
C1 C2 . 1.426(3)
C1 C11 . 1.429(2)
C1 C10 . 1.452(2)
C2 C3 . 1.434(3)
C3 C4 . 1.352(3)
C3 H3 . 0.9300
C4 C5 . 1.427(3)
C4 H4 . 0.9300
C5 C6 . 1.414(3)
C5 C10 . 1.427(3)
C6 C7 . 1.364(3)
C6 H6 . 0.9300
C7 C8 . 1.399(3)
C7 H7 . 0.9300
C8 C9 . 1.378(3)
C8 H8 . 0.9300
C9 C10 . 1.417(3)
C9 H9 . 0.9300
C11 H11 . 0.9300
C12 C14A . 1.394(2)
C12 C13 . 1.399(3)
C13 C14 . 1.386(2)
C13 H13 . 0.9300
C14 C13 2 1.386(2)
C14 H14 . 0.9300
C14A C12 2 1.394(2)
C14A H14A . 0.9300

loop_
_geom_hbond_atom_site_label_D
_geom_hbond_atom_site_label_H
_geom_hbond_atom_site_label_A
_geom_hbond_site_symmetry_A
_geom_hbond_distance_DH
_geom_hbond_distance_HA
_geom_hbond_distance_DA
_geom_hbond_angle_DHA
_geom_hbond_publ_flag
O1 H1 N1 . 0.96 1.66 2.569(2) 154 yes
N1 H2 O1 . 0.99 1.82 2.569(2) 130 yes
C13 H13 O1 7_756 0.93 2.67 3.413(3) 137 yes

loop_
_geom_torsion_atom_site_label_1
_geom_torsion_atom_site_label_2
_geom_torsion_atom_site_label_3
_geom_torsion_atom_site_label_4
_geom_torsion_site_symmetry_4
_geom_torsion
C11 C1 C2 O1 . 2.9(3)
C10 C1 C2 O1 . -179.85(18)
C11 C1 C2 C3 . -175.43(17)
C10 C1 C2 C3 . 1.8(3)
O1 C2 C3 C4 . -178.2(2)
C1 C2 C3 C4 . 0.2(3)
C2 C3 C4 C5 . -1.6(3)
C3 C4 C5 C6 . -179.0(2)
C3 C4 C5 C10 . 0.9(3)
C10 C5 C6 C7 . -1.3(3)
C4 C5 C6 C7 . 178.7(2)
C5 C6 C7 C8 . 0.3(3)
C6 C7 C8 C9 . 0.4(4)
C7 C8 C9 C10 . -0.2(4)
C8 C9 C10 C5 . -0.7(3)
C8 C9 C10 C1 . 179.7(2)
C6 C5 C10 C9 . 1.4(3)
C4 C5 C10 C9 . -178.57(18)
C6 C5 C10 C1 . -178.92(16)
C4 C5 C10 C1 . 1.1(3)
C2 C1 C10 C9 . 177.18(18)
C11 C1 C10 C9 . -5.6(3)
C2 C1 C10 C5 . -2.5(3)
C11 C1 C10 C5 . 174.74(16)
C12 N1 C11 C1 . 175.63(15)
C2 C1 C11 N1 . -0.5(3)
C10 C1 C11 N1 . -177.74(16)
C11 N1 C12 C14A . 163.40(14)
C11 N1 C12 C13 . -18.4(3)
C14A C12 C13 C14 . -3.2(2)
N1 C12 C13 C14 . 178.67(14)
C12 C13 C14 C13 2 1.59(12)
C13 C12 C14A C12 2 1.58(12)
N1 C12 C14A C12 2 179.86(16)
